data_7042582
loop_
_publ_author_name
'Wan, Rong'
'Ma, Pengtao'
'Han, Mengdan'
'Zhang, Dongdi'
'Zhang, Chao'
'Niu, Jingyang'
'Wang, Jingping'

_publ_section_title
;
 Discovery and isolation of the trans-isomers of two
 1&#x2009;:&#x2009;2-type lanthanide-containing monolacunary Dawson-type
 tungstophosphates: [Ln(III)(\a2-P2W17O61)2](17-) (Ln = La, Ce).
;
_journal_issue 16
_journal_name_full 'Dalton transactions (Cambridge, England : 2003)'
_journal_page_first 5398
_journal_page_last 5405
_journal_paper_doi 10.1039/c7dt00250e
_journal_volume 46
_journal_year 2017
_chemical_formula_moiety 'La O122 P4 W34, 9(C4 H12 N), 4(O)'
_chemical_formula_sum 'C36 H116 La N9 O126 P4 W34'
_chemical_formula_weight 9205.06
_space_group_crystal_system monoclinic
_space_group_IT_number 15
_space_group_name_Hall '-C 2yc'
_space_group_name_H-M_alt 'C 1 2/c 1'
_symmetry_space_group_name_Hall '-C 2yc'
_symmetry_space_group_name_H-M 'C 1 2/c 1'
_atom_sites_solution_hydrogens geom
_atom_sites_solution_primary direct
_audit_creation_date 2015-08-31
_audit_creation_method
;
Olex2 1.2
(compiled 2015.01.26 svn.r3150 for OlexSys, GUI svn.r4998)
;
_audit_update_record
;
2017-01-17 deposited with the CCDC.
2017-03-23 downloaded from the CCDC.
;
_cell_angle_alpha 90
_cell_angle_beta 93.992(2)
_cell_angle_gamma 90
_cell_formula_units_Z 4
_cell_length_a 26.182(3)
_cell_length_b 32.129(4)
_cell_length_c 27.678(3)
_cell_measurement_reflns_used 8142
_cell_measurement_temperature 296(2)
_cell_measurement_theta_max 26.81
_cell_measurement_theta_min 2.18
_cell_volume 23226(5)
_computing_cell_refinement 'Bruker SAINT'
_computing_data_collection 'Bruker APEX2'
_computing_data_reduction 'Bruker SAINT'
_computing_molecular_graphics 'Olex2 (Dolomanov et al., 2009)'
_computing_publication_material 'Olex2 (Dolomanov et al., 2009)'
_computing_structure_refinement 'SHELXL-2014/7 (Sheldrick, 2014)'
_computing_structure_solution 'ShelXS-1997 (Sheldrick, 2008)'
_diffrn_ambient_temperature 296.15
_diffrn_measured_fraction_theta_full 0.995
_diffrn_measured_fraction_theta_max 0.995
_diffrn_measurement_device_type 'Bruker APEX-II CCD'
_diffrn_measurement_method '\f and \w scans'
_diffrn_radiation_monochromator graphite
_diffrn_radiation_type MoK\a
_diffrn_radiation_wavelength 0.71073
_diffrn_reflns_av_R_equivalents 0.0969
_diffrn_reflns_av_unetI/netI 0.1168
_diffrn_reflns_Laue_measured_fraction_full 0.995
_diffrn_reflns_Laue_measured_fraction_max 0.995
_diffrn_reflns_limit_h_max 31
_diffrn_reflns_limit_h_min -29
_diffrn_reflns_limit_k_max 38
_diffrn_reflns_limit_k_min -38
_diffrn_reflns_limit_l_max 33
_diffrn_reflns_limit_l_min -25
_diffrn_reflns_number 59234
_diffrn_reflns_point_group_measured_fraction_full 0.995
_diffrn_reflns_point_group_measured_fraction_max 0.995
_diffrn_reflns_theta_full 25.100
_diffrn_reflns_theta_max 25.100
_diffrn_reflns_theta_min 1.475
_diffrn_standards_number 0
_exptl_absorpt_coefficient_mu 17.036
_exptl_absorpt_correction_T_max 0.7457
_exptl_absorpt_correction_T_min 0.2683
_exptl_absorpt_correction_type multi-scan
_exptl_absorpt_process_details
;
SADABS-2008/1 (Bruker,2008) was used for absorption correction.
wR2(int) was 0.1691 before and 0.0698 after correction.
The Ratio of minimum to maximum transmission is 0.3598.
The \l/2 correction factor is 0.0015.
;
_exptl_crystal_colour colorless
_exptl_crystal_density_diffrn 2.632
_exptl_crystal_description block
_exptl_crystal_F_000 16144
_exptl_crystal_size_max 0.32
_exptl_crystal_size_mid 0.25
_exptl_crystal_size_min 0.15
_refine_diff_density_max 2.683
_refine_diff_density_min -2.457
_refine_diff_density_rms 0.435
_refine_ls_extinction_method none
_refine_ls_goodness_of_fit_ref 1.085
_refine_ls_hydrogen_treatment constr
_refine_ls_matrix_type full
_refine_ls_number_parameters 514
_refine_ls_number_reflns 20599
_refine_ls_number_restraints 84
_refine_ls_restrained_S_all 1.083
_refine_ls_R_factor_all 0.1378
_refine_ls_R_factor_gt 0.0845
_refine_ls_shift/su_max 0.001
_refine_ls_shift/su_mean 0.000
_refine_ls_structure_factor_coef Fsqd
_refine_ls_weighting_details 'w=1/[\s^2^(Fo^2^)+(0.0586P)^2^+3772.5520P] where P=(Fo^2^+2Fc^2^)/3'
_refine_ls_weighting_scheme calc
_refine_ls_wR_factor_gt 0.1926
_refine_ls_wR_factor_ref 0.2196
_reflns_Friedel_coverage 0.000
_reflns_number_gt 12812
_reflns_number_total 20599
_reflns_threshold_expression 'I > 2\s(I)'
_cod_data_source_file c7dt00250e2.cif
_cod_data_source_block 1
_cod_depositor_comments 'Adding full bibliography for 7042582--7042583.cif.'
_cod_database_code 7042582
_shelx_space_group_comment
;
The symmetry employed for this shelxl refinement is uniquely defined
by the following loop, which should always be used as a source of
symmetry information in preference to the above space-group names.
They are only intended as comments.
;
_shelx_estimated_absorpt_t_max 0.184
_shelx_estimated_absorpt_t_min 0.074
_olex2_refinement_description
;
1. Fixed Uiso
 At 1.5 times of:
  All C(H,H,H) groups
2. Restrained distances
 N1-C1 = N1-C2 = N1-C3 = N1-C4
 1.5 with sigma of 0.02
 N2-C5 = N2-C6 = N2-C7 = N2-C8
 1.5 with sigma of 0.02
 N3-C9 = N3-C10
 1.5 with sigma of 0.02
 N4-C11 = N4-C12 = N4-C13 = N4-C14
 1.5 with sigma of 0.02
 N5-C15 = N5-C16 = N5-C17 = N5-C18
 1.5 with sigma of 0.02
 C1-C2 \\sim C1-C3 \\sim C1-C4 \\sim C2-C3 \\sim C2-C4 \\sim C3-C4
 with sigma of 0.02
 C5-C6 \\sim C5-C7 \\sim C5-C8 \\sim C6-C7 \\sim C6-C8 \\sim C7-C8
 with sigma of 0.02
 C11-C12 \\sim C11-C13 \\sim C11-C14 \\sim C12-C13 \\sim C12-C14 \\sim C13-C14
 with sigma of 0.02
 C15-C16 \\sim C15-C17 \\sim C15-C18 \\sim C16-C17 \\sim C16-C18 \\sim C17-C18
 with sigma of 0.02
3. Uiso/Uaniso restraints and constraints
Uanis(P2) \\sim Ueq: with sigma of 0.002 and sigma for terminal atoms of 0.004
4. Others
 Fixed Sof: O1W(0.5) O2W(0.5) O3W(0.6) O4W(0.4)
 Fixed Uiso: N4(0.12188) N5(0.12454) C4(0.10708) C7(0.13014) C8(0.12939)
 C10(0.1258) C11(0.12741) C12(0.15116) C13(0.1503) C14(0.14214) C15(0.08709)
 C16(0.13331) C17(0.15244) C18(0.13672)
5.a Me refined with riding coordinates:
 C1(H1A,H1B,H1C), C2(H2A,H2B,H2C), C3(H3A,H3B,H3C), C4(H4A,H4B,H4C), C5(H5A,
 H5B,H5C), C6(H6A,H6B,H6C), C7(H7A,H7B,H7C), C8(H8A,H8B,H8C), C9(H9A,H9B,H9C),
 C10(H10A,H10B,H10C), C11(H11A,H11B,H11C), C12(H12A,H12B,H12C), C13(H13A,H13B,
 H13C), C14(H14A,H14B,H14C), C15(H15A,H15B,H15C), C16(H16A,H16B,H16C), C17(H17A,
 H17B,H17C), C18(H18A,H18B,H18C)
;
_shelx_shelxl_version_number 2014/7
_olex2_submission_special_instructions 'No special instructions were received'

loop_
_space_group_symop_operation_xyz
'x, y, z'
'-x, y, -z+1/2'
'x+1/2, y+1/2, z'
'-x+1/2, y+1/2, -z+1/2'
'-x, -y, -z'
'x, -y, z-1/2'
'-x+1/2, -y+1/2, -z'
'x+1/2, -y+1/2, z-1/2'

loop_
_atom_site_label
_atom_site_type_symbol
_atom_site_fract_x
_atom_site_fract_y
_atom_site_fract_z
_atom_site_U_iso_or_equiv
_atom_site_adp_type
_atom_site_occupancy
_atom_site_site_symmetry_order
_atom_site_calc_flag
_atom_site_refinement_flags_posn
_atom_site_refinement_flags_adp
_atom_site_refinement_flags_occupancy
_atom_site_disorder_assembly
_atom_site_disorder_group
W1 W 0.77917(6) 1.07620(4) -0.06663(5) 0.0384(3) Uani 1 1 d . . . . .
W2 W 0.70727(5) 1.07349(4) -0.17404(5) 0.0366(3) Uani 1 1 d . . . . .
W3 W 0.83589(5) 1.06496(4) -0.17258(5) 0.0375(3) Uani 1 1 d . . . . .
W4 W 0.70206(5) 0.98956(4) -0.01956(4) 0.0316(3) Uani 1 1 d . . . . .
W5 W 0.84273(5) 0.98002(4) -0.01794(5) 0.0340(3) Uani 1 1 d . . . . .
W6 W 0.89937(5) 0.96994(4) -0.12233(5) 0.0390(3) Uani 1 1 d . . . . .
W7 W 0.82088(5) 0.96386(4) -0.23793(5) 0.0356(3) Uani 1 1 d . . . . .
W8 W 0.69347(5) 0.97240(4) -0.23931(4) 0.0347(3) Uani 1 1 d . . . . .
W9 W 0.63179(5) 0.98798(4) -0.12507(5) 0.0354(3) Uani 1 1 d . . . . .
W10 W 0.62207(5) 0.87183(4) -0.11154(5) 0.0352(3) Uani 1 1 d . . . . .
W11 W 0.69290(5) 0.87106(4) -0.00556(4) 0.0277(3) Uani 1 1 d . . . . .
W12 W 0.82948(5) 0.86189(4) -0.00383(4) 0.0293(3) Uani 1 1 d . . . . .
W13 W 0.88642(5) 0.85400(4) -0.10856(5) 0.0372(3) Uani 1 1 d . . . . .
W14 W 0.80969(6) 0.84716(4) -0.22284(5) 0.0397(3) Uani 1 1 d . . . . .
W15 W 0.68243(6) 0.85571(4) -0.22415(4) 0.0388(3) Uani 1 1 d . . . . .
W16 W 0.80557(6) 0.75932(4) -0.13199(5) 0.0416(4) Uani 1 1 d . . . . .
W17 W 0.67991(6) 0.76763(4) -0.13325(5) 0.0403(3) Uani 1 1 d . . . . .
La1 La 0.7500 0.7500 0.0000 0.0337(6) Uani 1 2 d S T P . .
P1 P 0.7656(2) 0.98161(19) -0.1270(2) 0.0144(13) Uani 1 1 d . . . . .
P2 P 0.7536(2) 0.85711(19) -0.1131(2) 0.0128(13) Uani 1 1 d . U . . .
O1 O 0.7871(9) 1.1177(8) -0.0264(9) 0.059(7) Uiso 1 1 d . . . . .
O2 O 0.6679(9) 1.1119(7) -0.2012(9) 0.052(6) Uiso 1 1 d . . . . .
O3 O 0.8767(9) 1.0979(8) -0.1998(9) 0.058(7) Uiso 1 1 d . . . . .
O4 O 0.6857(8) 1.0067(7) 0.0364(8) 0.047(6) Uiso 1 1 d . . . . .
O5 O 0.8700(9) 0.9954(8) 0.0348(9) 0.054(6) Uiso 1 1 d . . . . .
O6 O 0.9621(9) 0.9753(8) -0.1319(9) 0.059(7) Uiso 1 1 d . . . . .
O7 O 0.8586(10) 0.9672(8) -0.2857(9) 0.059(7) Uiso 1 1 d . . . . .
O8 O 0.6493(8) 0.9835(7) -0.2879(8) 0.047(6) Uiso 1 1 d . . . . .
O9 O 0.5689(10) 0.9999(9) -0.1395(10) 0.067(7) Uiso 1 1 d . . . . .
O10 O 0.5567(8) 0.8658(7) -0.1196(8) 0.046(6) Uiso 1 1 d . . . . .
O11 O 0.6720(8) 0.8749(7) 0.0516(8) 0.043(5) Uiso 1 1 d . . . . .
O12 O 0.8593(9) 0.8634(8) 0.0537(9) 0.058(7) Uiso 1 1 d . . . . .
O13 O 0.9489(10) 0.8403(8) -0.1190(9) 0.059(7) Uiso 1 1 d . . . . .
O14 O 0.8436(10) 0.8334(8) -0.2715(9) 0.061(7) Uiso 1 1 d . . . . .
O15 O 0.6362(10) 0.8461(8) -0.2709(9) 0.060(7) Uiso 1 1 d . . . . .
O16 O 0.8404(9) 0.7222(8) -0.1595(9) 0.058(7) Uiso 1 1 d . . . . .
O17 O 0.6331(10) 0.7357(8) -0.1619(9) 0.061(7) Uiso 1 1 d . . . . .
O18 O 0.7269(7) 1.1007(6) -0.1143(7) 0.030(5) Uiso 1 1 d . . . . .
O19 O 0.8292(8) 1.0940(7) -0.1140(8) 0.042(5) Uiso 1 1 d . . . . .
O20 O 0.8260(8) 1.0382(6) -0.0407(7) 0.036(5) Uiso 1 1 d . . . . .
O21 O 0.7036(7) 0.8175(6) -0.0094(7) 0.031(5) Uiso 1 1 d . . . . .
O22 O 0.7170(7) 0.9739(6) -0.1003(6) 0.026(4) Uiso 1 1 d . . . . .
O23 O 0.8979(7) 0.9123(6) -0.1062(7) 0.033(5) Uiso 1 1 d . . . . .
O24 O 0.7051(8) 1.0314(7) -0.2200(7) 0.038(5) Uiso 1 1 d . . . . .
O25 O 0.7592(7) 0.9645(6) -0.1795(7) 0.031(5) Uiso 1 1 d . . . . .
O26 O 0.7731(7) 0.9808(6) -0.0063(7) 0.029(4) Uiso 1 1 d . . . . .
O27 O 0.9007(7) 0.9846(6) -0.0556(7) 0.034(5) Uiso 1 1 d . . . . .
O28 O 0.6404(8) 0.8149(7) -0.1145(8) 0.043(5) Uiso 1 1 d . . . . .
O29 O 0.7639(7) 0.8831(6) 0.0050(7) 0.027(4) Uiso 1 1 d . . . . .
O30 O 0.7448(8) 0.8450(7) -0.2572(8) 0.041(5) Uiso 1 1 d . . . . .
O31 O 0.6824(8) 0.8053(7) -0.1947(8) 0.045(6) Uiso 1 1 d . . . . .
O32 O 0.6395(8) 1.0019(6) -0.0582(7) 0.036(5) Uiso 1 1 d . . . . .
O33 O 0.6421(8) 0.8786(7) -0.1748(7) 0.038(5) Uiso 1 1 d . . . . .
O34 O 0.8235(8) 1.0230(7) -0.2193(8) 0.044(6) Uiso 1 1 d . . . . .
O35 O 0.6244(8) 0.9328(7) -0.1085(8) 0.041(5) Uiso 1 1 d . . . . .
O36 O 0.6597(8) 1.0417(6) -0.1395(7) 0.038(5) Uiso 1 1 d . . . . .
O37 O 0.6253(7) 0.8715(6) -0.0447(7) 0.034(5) Uiso 1 1 d . . . . .
O38 O 0.7714(7) 1.0311(6) -0.1329(7) 0.032(5) Uiso 1 1 d . . . . .
O39 O 0.7083(7) 0.8754(6) -0.0884(7) 0.029(4) Uiso 1 1 d . . . . .
O40 O 0.7264(8) 1.0458(7) -0.0421(7) 0.039(5) Uiso 1 1 d . . . . .
O41 O 0.8802(8) 1.0256(7) -0.1386(7) 0.040(5) Uiso 1 1 d . . . . .
O42 O 0.8466(7) 0.9249(6) -0.0139(7) 0.032(5) Uiso 1 1 d . . . . .
O43 O 0.8889(7) 0.8530(6) -0.0407(7) 0.032(5) Uiso 1 1 d . . . . .
O44 O 0.6875(8) 0.9349(6) -0.0162(7) 0.038(5) Uiso 1 1 d . . . . .
O45 O 0.8049(7) 0.8696(5) -0.0863(6) 0.023(4) Uiso 1 1 d . . . . .
O46 O 0.6887(8) 0.7467(7) -0.0750(7) 0.039(5) Uiso 1 1 d . . . . .
O47 O 0.8065(8) 0.9088(7) -0.2408(8) 0.043(5) Uiso 1 1 d . . . . .
O48 O 0.8135(7) 0.9669(6) -0.0994(7) 0.034(5) Uiso 1 1 d . . . . .
O49 O 0.8025(8) 0.7980(7) -0.1938(8) 0.047(6) Uiso 1 1 d . . . . .
O50 O 0.7393(9) 0.7420(7) -0.1568(8) 0.049(6) Uiso 1 1 d . . . . .
O51 O 0.7728(8) 1.0898(7) -0.1970(8) 0.040(5) Uiso 1 1 d . . . . .
O52 O 0.6500(7) 0.9717(6) -0.1863(7) 0.031(5) Uiso 1 1 d . . . . .
O53 O 0.6943(8) 0.9169(7) -0.2402(8) 0.043(5) Uiso 1 1 d . . . . .
O54 O 0.8557(9) 0.8005(7) -0.1135(8) 0.048(6) Uiso 1 1 d . . . . .
O55 O 0.8600(8) 0.8622(7) -0.1737(8) 0.046(6) Uiso 1 1 d . . . . .
O56 O 0.8081(8) 0.8106(6) -0.0085(7) 0.036(5) Uiso 1 1 d . . . . .
O57 O 0.8002(9) 0.7383(7) -0.0742(8) 0.049(6) Uiso 1 1 d . . . . .
O58 O 0.8707(8) 0.9565(7) -0.1849(8) 0.042(5) Uiso 1 1 d . . . . .
O59 O 0.7570(8) 0.9763(7) -0.2704(8) 0.043(5) Uiso 1 1 d . . . . .
O60 O 0.7496(8) 0.8689(7) -0.1666(7) 0.039(5) Uiso 1 1 d . . . . .
O61 O 0.7490(7) 0.8081(6) -0.1117(6) 0.026(4) Uiso 1 1 d . . . . .
N1 N 0.7750(11) 0.9102(9) 0.1498(10) 0.094(13) Uiso 1 1 d D . . . .
N2 N 0.7216(12) 0.7102(10) -0.2969(12) 0.125(17) Uiso 1 1 d D . . . .
N3 N 1.0000 1.0487(17) -0.2500 0.082(16) Uiso 1 2 d DS T P . .
N4 N 0.5510(12) 0.7590(10) -0.0070(12) 0.122 Uiso 1 1 d D . . . .
N5 N 0.7486(12) 1.1002(10) 0.1054(11) 0.125 Uiso 1 1 d D . . . .
C1 C 0.7683(16) 0.8654(9) 0.1355(15) 0.095(16) Uiso 1 1 d D . . . .
H1A H 0.7372 0.8622 0.1154 0.143 Uiso 1 1 calc R . . . .
H1B H 0.7968 0.8567 0.1179 0.143 Uiso 1 1 calc R . . . .
H1C H 0.7668 0.8486 0.1641 0.143 Uiso 1 1 calc R . . . .
C2 C 0.8234(14) 0.9151(16) 0.1808(16) 0.17(3) Uiso 1 1 d D . . . .
H2A H 0.8518 0.9066 0.1631 0.251 Uiso 1 1 calc R . . . .
H2B H 0.8275 0.9437 0.1902 0.251 Uiso 1 1 calc R . . . .
H2C H 0.8219 0.8980 0.2092 0.251 Uiso 1 1 calc R . . . .
C3 C 0.7775(18) 0.9362(12) 0.1053(13) 0.12(2) Uiso 1 1 d D . . . .
H3A H 0.7463 0.9331 0.0853 0.186 Uiso 1 1 calc R . . . .
H3B H 0.7819 0.9649 0.1144 0.186 Uiso 1 1 calc R . . . .
H3C H 0.8059 0.9274 0.0877 0.186 Uiso 1 1 calc R . . . .
C4 C 0.7306(14) 0.9233(13) 0.1771(15) 0.107 Uiso 1 1 d D . . . .
H4A H 0.6996 0.9201 0.1568 0.161 Uiso 1 1 calc R . . . .
H4B H 0.7291 0.9063 0.2054 0.161 Uiso 1 1 calc R . . . .
H4C H 0.7347 0.9519 0.1865 0.161 Uiso 1 1 calc R . . . .
C5 C 0.727(2) 0.6955(17) -0.3473(13) 0.17(3) Uiso 1 1 d D . . . .
H5A H 0.7280 0.6656 -0.3478 0.259 Uiso 1 1 calc R . . . .
H5B H 0.6992 0.7054 -0.3681 0.259 Uiso 1 1 calc R . . . .
H5C H 0.7589 0.7060 -0.3583 0.259 Uiso 1 1 calc R . . . .
C6 C 0.7655(15) 0.6944(16) -0.2645(17) 0.15(3) Uiso 1 1 d D . . . .
H6A H 0.7660 0.6645 -0.2654 0.221 Uiso 1 1 calc R . . . .
H6B H 0.7970 0.7050 -0.2754 0.221 Uiso 1 1 calc R . . . .
H6C H 0.7617 0.7035 -0.2319 0.221 Uiso 1 1 calc R . . . .
C7 C 0.7207(19) 0.7564(10) -0.2955(19) 0.130 Uiso 1 1 d D . . . .
H7A H 0.7169 0.7656 -0.2630 0.195 Uiso 1 1 calc R . . . .
H7B H 0.7521 0.7671 -0.3065 0.195 Uiso 1 1 calc R . . . .
H7C H 0.6924 0.7664 -0.3163 0.195 Uiso 1 1 calc R . . . .
C8 C 0.6727(14) 0.6936(15) -0.2795(18) 0.129 Uiso 1 1 d D . . . .
H8A H 0.6732 0.6638 -0.2804 0.194 Uiso 1 1 calc R . . . .
H8B H 0.6691 0.7028 -0.2469 0.194 Uiso 1 1 calc R . . . .
H8C H 0.6443 0.7037 -0.3001 0.194 Uiso 1 1 calc R . . . .
C9 C 0.9521(19) 1.0231(19) -0.252(2) 0.15(3) Uiso 1 1 d D . . . .
H9A H 0.9521 1.0043 -0.2791 0.227 Uiso 1 1 calc R . . . .
H9B H 0.9508 1.0075 -0.2227 0.227 Uiso 1 1 calc R . . . .
H9C H 0.9229 1.0411 -0.2560 0.227 Uiso 1 1 calc R . . . .
C10 C 0.999(2) 1.0781(16) -0.2917(18) 0.126 Uiso 1 1 d D . . . .
H10A H 0.9989 1.0626 -0.3214 0.189 Uiso 1 1 calc R . . . .
H10B H 0.9693 1.0953 -0.2919 0.189 Uiso 1 1 calc R . . . .
H10C H 1.0294 1.0953 -0.2888 0.189 Uiso 1 1 calc R . . . .
C11 C 0.5996(14) 0.7717(15) 0.0206(16) 0.127 Uiso 1 1 d D . . . .
H11A H 0.6177 0.7473 0.0323 0.191 Uiso 1 1 calc R . . . .
H11B H 0.6205 0.7870 -0.0002 0.191 Uiso 1 1 calc R . . . .
H11C H 0.5918 0.7888 0.0476 0.191 Uiso 1 1 calc R . . . .
C12 C 0.5186(18) 0.7342(15) 0.0252(17) 0.151 Uiso 1 1 d D . . . .
H12A H 0.5373 0.7101 0.0369 0.227 Uiso 1 1 calc R . . . .
H12B H 0.5101 0.7510 0.0521 0.227 Uiso 1 1 calc R . . . .
H12C H 0.4878 0.7256 0.0071 0.227 Uiso 1 1 calc R . . . .
C13 C 0.5222(19) 0.7966(13) -0.0254(19) 0.150 Uiso 1 1 d D . . . .
H13A H 0.4911 0.7881 -0.0431 0.225 Uiso 1 1 calc R . . . .
H13B H 0.5142 0.8138 0.0014 0.225 Uiso 1 1 calc R . . . .
H13C H 0.5429 0.8121 -0.0464 0.225 Uiso 1 1 calc R . . . .
C14 C 0.5638(19) 0.7322(15) -0.0493(15) 0.142 Uiso 1 1 d D . . . .
H14A H 0.5823 0.7080 -0.0375 0.213 Uiso 1 1 calc R . . . .
H14B H 0.5328 0.7237 -0.0671 0.213 Uiso 1 1 calc R . . . .
H14C H 0.5845 0.7477 -0.0701 0.213 Uiso 1 1 calc R . . . .
C15 C 0.7115(14) 1.0808(12) 0.1368(14) 0.087 Uiso 1 1 d D . . . .
H15A H 0.6952 1.0576 0.1202 0.131 Uiso 1 1 calc R . . . .
H15B H 0.7292 1.0713 0.1663 0.131 Uiso 1 1 calc R . . . .
H15C H 0.6861 1.1009 0.1442 0.131 Uiso 1 1 calc R . . . .
C16 C 0.7882(15) 1.0689(13) 0.0936(18) 0.133 Uiso 1 1 d D . . . .
H16A H 0.8121 1.0815 0.0733 0.200 Uiso 1 1 calc R . . . .
H16B H 0.8060 1.0593 0.1230 0.200 Uiso 1 1 calc R . . . .
H16C H 0.7719 1.0458 0.0769 0.200 Uiso 1 1 calc R . . . .
C17 C 0.7743(18) 1.1363(12) 0.1306(17) 0.152 Uiso 1 1 d D . . . .
H17A H 0.7982 1.1486 0.1100 0.229 Uiso 1 1 calc R . . . .
H17B H 0.7491 1.1566 0.1380 0.229 Uiso 1 1 calc R . . . .
H17C H 0.7922 1.1270 0.1601 0.229 Uiso 1 1 calc R . . . .
C18 C 0.7209(17) 1.1148(15) 0.0592(13) 0.137 Uiso 1 1 d D . . . .
H18A H 0.7449 1.1273 0.0389 0.205 Uiso 1 1 calc R . . . .
H18B H 0.7048 1.0914 0.0427 0.205 Uiso 1 1 calc R . . . .
H18C H 0.6954 1.1348 0.0664 0.205 Uiso 1 1 calc R . . . .
O1W O 0.612(2) 0.1517(18) 0.627(2) 0.069(15) Uiso 0.5 1 d . . . . .
O2W O 0.586(2) 0.335(2) 0.361(2) 0.088(19) Uiso 0.5 1 d . . . . .
O3W O 0.634(3) 0.913(2) 0.434(3) 0.14(3) Uiso 0.6 1 d . . . A 1
O4W O 0.614(4) 0.897(4) 0.460(4) 0.14(4) Uiso 0.4 1 d . . . B 2

loop_
_atom_site_aniso_label
_atom_site_aniso_U_11
_atom_site_aniso_U_22
_atom_site_aniso_U_33
_atom_site_aniso_U_23
_atom_site_aniso_U_13
_atom_site_aniso_U_12
W1 0.0616(9) 0.0147(6) 0.0390(7) -0.0022(5) 0.0041(6) -0.0078(6)
W2 0.0512(8) 0.0179(6) 0.0409(7) 0.0063(6) 0.0048(6) 0.0041(6)
W3 0.0484(8) 0.0189(6) 0.0461(8) 0.0084(6) 0.0104(6) -0.0076(6)
W4 0.0474(8) 0.0201(6) 0.0284(6) -0.0021(5) 0.0112(6) -0.0005(5)
W5 0.0432(8) 0.0215(6) 0.0357(7) 0.0028(5) -0.0080(6) -0.0117(6)
W6 0.0301(7) 0.0312(7) 0.0564(9) 0.0122(6) 0.0079(6) -0.0056(6)
W7 0.0550(9) 0.0225(6) 0.0314(7) 0.0070(5) 0.0179(6) 0.0006(6)
W8 0.0537(8) 0.0232(6) 0.0263(6) 0.0050(5) -0.0036(6) -0.0016(6)
W9 0.0325(7) 0.0300(7) 0.0442(7) 0.0067(6) 0.0067(6) 0.0039(6)
W10 0.0304(7) 0.0321(7) 0.0427(7) 0.0054(6) -0.0010(6) -0.0087(6)
W11 0.0376(7) 0.0199(6) 0.0265(6) 0.0040(5) 0.0078(5) -0.0038(5)
W12 0.0361(7) 0.0205(6) 0.0308(6) 0.0070(5) -0.0010(5) -0.0058(5)
W13 0.0342(7) 0.0293(7) 0.0495(8) 0.0101(6) 0.0134(6) 0.0063(6)
W14 0.0714(10) 0.0207(6) 0.0295(7) 0.0029(5) 0.0207(7) 0.0060(6)
W15 0.0653(9) 0.0232(6) 0.0265(6) 0.0011(5) -0.0061(6) -0.0105(6)
W16 0.0728(10) 0.0154(6) 0.0384(7) 0.0041(5) 0.0175(7) 0.0054(6)
W17 0.0657(9) 0.0194(6) 0.0349(7) 0.0020(5) -0.0031(7) -0.0161(6)
La1 0.0479(16) 0.0177(12) 0.0358(14) 0.0058(11) 0.0063(12) -0.0066(11)
P1 0.021(3) 0.007(3) 0.015(3) 0.007(3) 0.005(3) 0.003(3)
P2 0.0152(19) 0.0110(19) 0.0121(19) 0.0044(16) 0.0006(16) 0.0006(16)

loop_
_atom_type_symbol
_atom_type_description
_atom_type_scat_dispersion_real
_atom_type_scat_dispersion_imag
_atom_type_scat_source
C C 0.0033 0.0016 'International Tables Vol C Tables 4.2.6.8 and 6.1.1.4'
H H 0.0000 0.0000 'International Tables Vol C Tables 4.2.6.8 and 6.1.1.4'
N N 0.0061 0.0033 'International Tables Vol C Tables 4.2.6.8 and 6.1.1.4'
O O 0.0106 0.0060 'International Tables Vol C Tables 4.2.6.8 and 6.1.1.4'
P P 0.1023 0.0942 'International Tables Vol C Tables 4.2.6.8 and 6.1.1.4'
La La -0.2871 2.4523 'International Tables Vol C Tables 4.2.6.8 and 6.1.1.4'
W W -0.8490 6.8722 'International Tables Vol C Tables 4.2.6.8 and 6.1.1.4'

loop_
_geom_angle_atom_site_label_1
_geom_angle_atom_site_label_2
_geom_angle_atom_site_label_3
_geom_angle
_geom_angle_site_symmetry_1
_geom_angle_site_symmetry_3
O1 W1 O18 99.6(10) . .
O1 W1 O19 98.4(10) . .
O1 W1 O20 102.3(10) . .
O1 W1 O38 167.9(10) . .
O1 W1 O40 103.1(11) . .
O18 W1 O19 84.5(8) . .
O18 W1 O38 73.0(7) . .
O19 W1 O38 71.8(8) . .
O20 W1 O18 158.0(8) . .
O20 W1 O19 89.8(9) . .
O20 W1 O38 85.0(8) . .
O20 W1 O40 90.0(9) . .
O40 W1 O18 87.5(8) . .
O40 W1 O19 158.0(9) . .
O40 W1 O38 86.3(8) . .
O2 W2 O18 99.5(10) . .
O2 W2 O24 103.4(10) . .
O2 W2 O36 102.0(10) . .
O2 W2 O38 169.6(9) . .
O2 W2 O51 100.2(10) . .
O18 W2 O36 87.6(8) . .
O18 W2 O38 73.2(7) . .
O18 W2 O51 88.2(8) . .
O24 W2 O18 157.1(9) . .
O24 W2 O36 87.9(9) . .
O24 W2 O38 84.1(8) . .
O24 W2 O51 87.6(9) . .
O36 W2 O38 85.3(8) . .
O36 W2 O51 157.8(9) . .
O51 W2 O38 72.6(8) . .
O3 W3 O19 99.7(11) . .
O3 W3 O34 102.9(11) . .
O3 W3 O38 169.4(10) . .
O3 W3 O41 104.4(11) . .
O3 W3 O51 97.8(11) . .
O19 W3 O38 73.5(8) . .
O19 W3 O41 89.7(9) . .
O19 W3 O51 88.1(9) . .
O34 W3 O19 157.3(9) . .
O34 W3 O38 83.9(8) . .
O34 W3 O41 86.1(9) . .
O34 W3 O51 87.4(9) . .
O41 W3 O38 83.9(8) . .
O51 W3 O38 74.1(8) . .
O51 W3 O41 157.7(9) . .
O4 W4 O22 172.0(9) . .
O4 W4 O26 100.1(9) . .
O4 W4 O32 100.3(10) . .
O4 W4 O40 95.4(9) . .
O4 W4 O44 101.4(10) . .
O26 W4 O22 85.8(7) . .
O26 W4 O32 157.1(8) . .
O26 W4 O40 82.3(8) . .
O32 W4 O22 73.0(7) . .
O32 W4 O40 85.4(8) . .
O40 W4 O22 79.8(7) . .
O44 W4 O22 83.7(8) . .
O44 W4 O26 93.2(9) . .
O44 W4 O32 93.1(9) . .
O44 W4 O40 163.1(9) . .
O5 W5 O20 94.1(10) . .
O5 W5 O26 102.1(10) . .
O5 W5 O27 98.5(10) . .
O5 W5 O42 102.9(11) . .
O5 W5 O48 169.7(10) . .
O20 W5 O48 79.5(7) . .
O26 W5 O20 81.2(8) . .
O26 W5 O27 156.2(8) . .
O26 W5 O48 85.0(7) . .
O27 W5 O20 85.5(8) . .
O27 W5 O48 73.1(7) . .
O42 W5 O20 162.9(8) . .
O42 W5 O26 93.1(8) . .
O42 W5 O27 93.9(9) . .
O42 W5 O48 84.0(8) . .
O6 W6 O23 99.9(10) . .
O6 W6 O27 100.0(10) . .
O6 W6 O41 96.4(11) . .
O6 W6 O48 172.7(10) . .
O6 W6 O58 102.0(11) . .
O23 W6 O48 82.1(8) . .
O27 W6 O23 90.8(8) . .
O27 W6 O48 72.9(7) . .
O41 W6 O23 163.5(9) . .
O41 W6 O27 89.1(9) . .
O41 W6 O48 82.1(8) . .
O58 W6 O23 88.8(9) . .
O58 W6 O27 157.7(9) . .
O58 W6 O41 85.2(9) . .
O58 W6 O48 85.0(8) . .
O7 W7 O25 171.3(10) . .
O7 W7 O34 97.5(11) . .
O7 W7 O47 99.1(11) . .
O7 W7 O58 101.7(11) . .
O7 W7 O59 99.1(11) . .
O34 W7 O25 79.9(8) . .
O47 W7 O25 83.6(8) . .
O47 W7 O34 163.4(9) . .
O47 W7 O58 92.4(9) . .
O47 W7 O59 90.6(10) . .
O58 W7 O25 86.5(8) . .
O58 W7 O34 84.7(9) . .
O59 W7 O25 72.5(8) . .
O59 W7 O34 86.2(9) . .
O59 W7 O58 158.2(9) . .
O8 W8 O24 95.4(10) . .
O8 W8 O25 172.1(9) . .
O8 W8 O52 101.2(9) . .
O8 W8 O53 101.6(10) . .
O8 W8 O59 100.8(10) . .
O24 W8 O25 79.6(8) . .
O52 W8 O24 83.9(8) . .
O52 W8 O25 84.4(7) . .
O52 W8 O59 156.6(9) . .
O53 W8 O24 162.9(9) . .
O53 W8 O25 83.8(8) . .
O53 W8 O52 90.4(9) . .
O53 W8 O59 92.7(10) . .
O59 W8 O24 86.4(9) . .
O59 W8 O25 72.9(8) . .
O9 W9 O22 176.1(10) . .
O9 W9 O32 102.1(11) . .
O9 W9 O35 99.1(11) . .
O9 W9 O36 97.1(11) . .
O9 W9 O52 98.9(11) . .
O32 W9 O22 74.0(7) . .
O32 W9 O36 88.6(9) . .
O35 W9 O22 81.6(8) . .
O35 W9 O32 89.4(9) . .
O35 W9 O36 163.7(9) . .
O35 W9 O52 89.6(9) . .
O36 W9 O22 82.3(8) . .
O52 W9 O22 85.0(7) . .
O52 W9 O32 158.9(8) . .
O52 W9 O36 86.5(8) . .
O10 W10 O28 97.9(10) . .
O10 W10 O33 103.4(10) . .
O10 W10 O35 98.4(10) . .
O10 W10 O37 96.0(10) . .
O10 W10 O39 170.6(9) . .
O28 W10 O35 163.5(9) . .
O28 W10 O39 79.3(8) . .
O33 W10 O28 89.1(9) . .
O33 W10 O35 85.0(9) . .
O33 W10 O39 85.6(8) . .
O35 W10 O39 84.9(8) . .
O37 W10 O28 92.5(9) . .
O37 W10 O33 160.1(9) . .
O37 W10 O35 88.0(9) . .
O37 W10 O39 75.3(8) . .
O11 W11 O21 100.9(10) . .
O11 W11 O29 102.5(9) . .
O11 W11 O37 99.8(9) . .
O11 W11 O39 168.4(9) . .
O11 W11 O44 92.1(9) . .
O21 W11 O29 92.9(8) . .
O21 W11 O37 96.5(8) . .
O21 W11 O39 87.8(8) . .
O21 W11 O44 166.9(8) . .
O29 W11 O37 153.7(8) . .
O29 W11 O39 84.6(7) . .
O29 W11 O44 82.9(8) . .
O37 W11 O39 71.3(7) . .
O37 W11 O44 82.4(8) . .
O44 W11 O39 79.5(7) . .
O12 W12 O29 103.2(10) . .
O12 W12 O42 90.5(10) . .
O12 W12 O43 99.3(10) . .
O12 W12 O45 166.7(9) . .
O12 W12 O56 102.6(11) . .
O29 W12 O42 82.7(8) . .
O29 W12 O43 153.5(8) . .
O29 W12 O45 84.0(7) . .
O42 W12 O45 79.3(7) . .
O43 W12 O42 83.4(8) . .
O43 W12 O45 71.3(7) . .
O56 W12 O29 93.5(9) . .
O56 W12 O42 166.9(8) . .
O56 W12 O43 95.0(9) . .
O56 W12 O45 87.9(8) . .
O13 W13 O23 96.1(10) . .
O13 W13 O43 101.2(10) . .
O13 W13 O45 174.0(9) . .
O13 W13 O54 99.1(11) . .
O13 W13 O55 99.3(11) . .
O23 W13 O45 85.6(7) . .
O23 W13 O54 164.0(9) . .
O23 W13 O55 86.7(9) . .
O43 W13 O23 89.3(8) . .
O43 W13 O45 72.9(7) . .
O43 W13 O54 92.4(9) . .
O43 W13 O55 159.4(9) . .
O54 W13 O45 79.7(8) . .
O54 W13 O55 86.1(10) . .
O55 W13 O45 86.6(8) . .
O14 W14 O30 95.3(11) . .
O14 W14 O47 94.2(11) . .
O14 W14 O49 101.6(11) . .
O14 W14 O55 104.9(11) . .
O14 W14 O60 169.2(10) . .
O30 W14 O47 83.9(9) . .
O30 W14 O55 158.3(9) . .
O30 W14 O60 74.3(8) . .
O47 W14 O60 81.8(8) . .
O49 W14 O30 94.3(10) . .
O49 W14 O47 164.2(9) . .
O49 W14 O55 89.5(10) . .
O49 W14 O60 82.6(9) . .
O55 W14 O47 86.7(9) . .
O55 W14 O60 85.0(8) . .
O15 W15 O30 100.5(10) . .
O15 W15 O31 98.9(11) . .
O15 W15 O33 101.9(10) . .
O15 W15 O53 96.7(10) . .
O15 W15 O60 175.0(10) . .
O30 W15 O53 85.6(9) . .
O30 W15 O60 74.7(8) . .
O31 W15 O30 94.5(9) . .
O31 W15 O33 90.3(9) . .
O31 W15 O53 164.1(9) . .
O31 W15 O60 83.1(9) . .
O33 W15 O30 156.0(9) . .
O33 W15 O53 83.4(9) . .
O33 W15 O60 82.6(8) . .
O53 W15 O60 81.6(8) . .
O16 W16 O49 92.4(10) . .
O16 W16 O50 97.8(11) . .
O16 W16 O54 103.0(11) . .
O16 W16 O57 102.6(11) . .
O16 W16 O61 167.1(9) . .
O49 W16 O61 78.7(8) . .
O50 W16 O49 84.1(9) . .
O50 W16 O54 153.1(10) . .
O50 W16 O61 72.3(8) . .
O54 W16 O49 78.2(9) . .
O54 W16 O61 84.4(8) . .
O57 W16 O49 165.0(10) . .
O57 W16 O50 95.1(10) . .
O57 W16 O54 96.8(10) . .
O57 W16 O61 86.8(9) . .
O17 W17 O28 102.2(11) . .
O17 W17 O31 91.8(10) . .
O17 W17 O46 103.6(11) . .
O17 W17 O50 98.9(11) . .
O17 W17 O61 167.4(10) . .
O28 W17 O31 79.1(9) . .
O28 W17 O61 85.0(8) . .
O31 W17 O61 79.2(8) . .
O46 W17 O28 95.4(9) . .
O46 W17 O31 164.5(9) . .
O46 W17 O50 95.2(10) . .
O46 W17 O61 85.9(8) . .
O50 W17 O28 153.4(9) . .
O50 W17 O31 84.3(9) . .
O50 W17 O61 71.6(8) . .
O21 La1 O21 180.0 7_665 .
O21 La1 O46 71.0(6) 7_665 7_665
O21 La1 O46 71.0(6) . .
O21 La1 O46 109.0(6) . 7_665
O21 La1 O46 109.0(6) 7_665 .
O21 La1 O56 113.2(6) . 7_665
O21 La1 O56 66.8(6) 7_665 7_665
O21 La1 O56 113.2(6) 7_665 .
O21 La1 O56 66.8(6) . .
O21 La1 O57 71.3(7) . 7_665
O21 La1 O57 71.3(7) 7_665 .
O21 La1 O57 108.7(7) 7_665 7_665
O21 La1 O57 108.7(7) . .
O46 La1 O46 180.0(7) 7_665 .
O46 La1 O57 70.5(7) . .
O46 La1 O57 70.5(7) 7_665 7_665
O46 La1 O57 109.5(7) . 7_665
O46 La1 O57 109.5(7) 7_665 .
O56 La1 O46 71.8(7) 7_665 .
O56 La1 O46 71.8(7) . 7_665
O56 La1 O46 108.2(7) 7_665 7_665
O56 La1 O46 108.2(7) . .
O56 La1 O56 180.0 7_665 .
O56 La1 O57 108.3(7) . 7_665
O56 La1 O57 71.7(7) . .
O56 La1 O57 108.3(7) 7_665 .
O56 La1 O57 71.7(7) 7_665 7_665
O57 La1 O57 180.0 7_665 .
O22 P1 O25 110.8(11) . .
O22 P1 O38 107.3(10) . .
O25 P1 O38 105.0(11) . .
O48 P1 O22 113.3(11) . .
O48 P1 O25 113.4(11) . .
O48 P1 O38 106.4(11) . .
O39 P2 O45 111.3(10) . .
O39 P2 O61 108.2(10) . .
O45 P2 O61 108.2(10) . .
O60 P2 O39 109.7(11) . .
O60 P2 O45 113.5(11) . .
O60 P2 O61 105.7(11) . .
W2 O18 W1 121.5(10) . .
W3 O19 W1 121.7(11) . .
W1 O20 W5 149.7(12) . .
W11 O21 La1 158.4(10) . .
W9 O22 W4 91.0(6) . .
P1 O22 W4 128.4(10) . .
P1 O22 W9 129.4(10) . .
W13 O23 W6 163.2(12) . .
W2 O24 W8 151.3(12) . .
W8 O25 W7 91.2(7) . .
P1 O25 W7 127.6(11) . .
P1 O25 W8 131.0(11) . .
W5 O26 W4 157.6(11) . .
W6 O27 W5 123.3(10) . .
W10 O28 W17 156.1(13) . .
W12 O29 W11 143.0(11) . .
W14 O30 W15 120.6(11) . .
W15 O31 W17 152.0(13) . .
W9 O32 W4 121.3(10) . .
W10 O33 W15 144.9(12) . .
W3 O34 W7 150.9(13) . .
W9 O35 W10 162.3(12) . .
W2 O36 W9 148.2(12) . .
W10 O37 W11 121.1(10) . .
W1 O38 W2 92.3(7) . .
W1 O38 W3 93.1(7) . .
W3 O38 W2 91.0(7) . .
P1 O38 W1 122.5(10) . .
P1 O38 W2 123.0(10) . .
P1 O38 W3 125.7(11) . .
W10 O39 W11 92.2(7) . .
P2 O39 W10 129.2(11) . .
P2 O39 W11 127.0(11) . .
W1 O40 W4 147.0(12) . .
W6 O41 W3 151.3(12) . .
W5 O42 W12 163.6(11) . .
W13 O43 W12 123.4(10) . .
W4 O44 W11 163.4(12) . .
W13 O45 W12 92.3(6) . .
P2 O45 W12 127.7(10) . .
P2 O45 W13 127.2(10) . .
W17 O46 La1 140.7(11) . .
W7 O47 W14 158.8(13) . .
W5 O48 W6 89.9(7) . .
P1 O48 W5 129.2(11) . .
P1 O48 W6 128.6(11) . .
W14 O49 W16 152.3(13) . .
W16 O50 W17 119.5(12) . .
W3 O51 W2 122.2(11) . .
W9 O52 W8 153.3(11) . .
W8 O53 W15 163.0(13) . .
W13 O54 W16 158.0(14) . .
W14 O55 W13 146.7(13) . .
W12 O56 La1 158.0(11) . .
W16 O57 La1 139.5(12) . .
W6 O58 W7 151.9(13) . .
W7 O59 W8 122.5(11) . .
W15 O60 W14 90.0(7) . .
P2 O60 W14 123.8(12) . .
P2 O60 W15 128.0(12) . .
W16 O61 W17 93.6(7) . .
P2 O61 W16 129.5(10) . .
P2 O61 W17 128.5(10) . .
C2 N1 C1 109.4(13) . .
C2 N1 C3 109.4(13) . .
C2 N1 C4 109.8(13) . .
C3 N1 C1 109.4(13) . .
C4 N1 C1 108.9(13) . .
C4 N1 C3 109.9(13) . .
C5 N2 C6 109.2(13) . .
C5 N2 C8 109.5(14) . .
C7 N2 C5 110.0(14) . .
C7 N2 C6 109.7(14) . .
C7 N2 C8 109.4(13) . .
C8 N2 C6 109.1(13) . .
C9 N3 C9 113(7) 2_754 .
C10 N3 C9 110(4) . 2_754
C10 N3 C9 111(4) . .
C10 N3 C9 110(4) 2_754 .
C10 N3 C9 111(4) 2_754 2_754
C10 N3 C10 101(6) 2_754 .
C11 N4 C12 109.7(13) . .
C11 N4 C14 108.9(13) . .
C12 N4 C14 108.8(13) . .
C13 N4 C11 110.2(14) . .
C13 N4 C12 109.9(13) . .
C13 N4 C14 109.3(13) . .
C15 N5 C16 109.7(13) . .
C15 N5 C17 110.2(14) . .
C15 N5 C18 109.4(13) . .
C16 N5 C18 108.9(13) . .
C17 N5 C16 109.1(13) . .
C17 N5 C18 109.4(13) . .
N1 C1 H1A 109.5 . .
N1 C1 H1B 109.5 . .
N1 C1 H1C 109.5 . .
H1A C1 H1B 109.5 . .
H1A C1 H1C 109.5 . .
H1B C1 H1C 109.5 . .
N1 C2 H2A 109.5 . .
N1 C2 H2B 109.5 . .
N1 C2 H2C 109.5 . .
H2A C2 H2B 109.5 . .
H2A C2 H2C 109.5 . .
H2B C2 H2C 109.5 . .
N1 C3 H3A 109.5 . .
N1 C3 H3B 109.5 . .
N1 C3 H3C 109.5 . .
H3A C3 H3B 109.5 . .
H3A C3 H3C 109.5 . .
H3B C3 H3C 109.5 . .
N1 C4 H4A 109.5 . .
N1 C4 H4B 109.5 . .
N1 C4 H4C 109.5 . .
H4A C4 H4B 109.5 . .
H4A C4 H4C 109.5 . .
H4B C4 H4C 109.5 . .
N2 C5 H5A 109.5 . .
N2 C5 H5B 109.5 . .
N2 C5 H5C 109.5 . .
H5A C5 H5B 109.5 . .
H5A C5 H5C 109.5 . .
H5B C5 H5C 109.5 . .
N2 C6 H6A 109.5 . .
N2 C6 H6B 109.5 . .
N2 C6 H6C 109.5 . .
H6A C6 H6B 109.5 . .
H6A C6 H6C 109.5 . .
H6B C6 H6C 109.5 . .
N2 C7 H7A 109.5 . .
N2 C7 H7B 109.5 . .
N2 C7 H7C 109.5 . .
H7A C7 H7B 109.5 . .
H7A C7 H7C 109.5 . .
H7B C7 H7C 109.5 . .
N2 C8 H8A 109.5 . .
N2 C8 H8B 109.5 . .
N2 C8 H8C 109.5 . .
H8A C8 H8B 109.5 . .
H8A C8 H8C 109.5 . .
H8B C8 H8C 109.5 . .
N3 C9 H9A 109.5 . .
N3 C9 H9B 109.5 . .
N3 C9 H9C 109.5 . .
H9A C9 H9B 109.5 . .
H9A C9 H9C 109.5 . .
H9B C9 H9C 109.5 . .
N3 C10 H10A 109.5 . .
N3 C10 H10B 109.5 . .
N3 C10 H10C 109.5 . .
H10A C10 H10B 109.5 . .
H10A C10 H10C 109.5 . .
H10B C10 H10C 109.5 . .
N4 C11 H11A 109.5 . .
N4 C11 H11B 109.5 . .
N4 C11 H11C 109.5 . .
H11A C11 H11B 109.5 . .
H11A C11 H11C 109.5 . .
H11B C11 H11C 109.5 . .
N4 C12 H12A 109.5 . .
N4 C12 H12B 109.5 . .
N4 C12 H12C 109.5 . .
H12A C12 H12B 109.5 . .
H12A C12 H12C 109.5 . .
H12B C12 H12C 109.5 . .
N4 C13 H13A 109.5 . .
N4 C13 H13B 109.5 . .
N4 C13 H13C 109.5 . .
H13A C13 H13B 109.5 . .
H13A C13 H13C 109.5 . .
H13B C13 H13C 109.5 . .
N4 C14 H14A 109.5 . .
N4 C14 H14B 109.5 . .
N4 C14 H14C 109.5 . .
H14A C14 H14B 109.5 . .
H14A C14 H14C 109.5 . .
H14B C14 H14C 109.5 . .
N5 C15 H15A 109.5 . .
N5 C15 H15B 109.5 . .
N5 C15 H15C 109.5 . .
H15A C15 H15B 109.5 . .
H15A C15 H15C 109.5 . .
H15B C15 H15C 109.5 . .
N5 C16 H16A 109.5 . .
N5 C16 H16B 109.5 . .
N5 C16 H16C 109.5 . .
H16A C16 H16B 109.5 . .
H16A C16 H16C 109.5 . .
H16B C16 H16C 109.5 . .
N5 C17 H17A 109.5 . .
N5 C17 H17B 109.5 . .
N5 C17 H17C 109.5 . .
H17A C17 H17B 109.5 . .
H17A C17 H17C 109.5 . .
H17B C17 H17C 109.5 . .
N5 C18 H18A 109.5 . .
N5 C18 H18B 109.5 . .
N5 C18 H18C 109.5 . .
H18A C18 H18B 109.5 . .
H18A C18 H18C 109.5 . .
H18B C18 H18C 109.5 . .

loop_
_geom_bond_atom_site_label_1
_geom_bond_atom_site_label_2
_geom_bond_distance
_geom_bond_site_symmetry_2
W1 O1 1.74(3) .
W1 O18 1.994(19) .
W1 O19 2.00(2) .
W1 O20 1.84(2) .
W1 O38 2.336(19) .
W1 O40 1.86(2) .
W2 O2 1.75(2) .
W2 O18 1.910(19) .
W2 O24 1.85(2) .
W2 O36 1.92(2) .
W2 O38 2.388(19) .
W2 O51 1.94(2) .
W3 O3 1.71(3) .
W3 O19 1.89(2) .
W3 O34 1.88(2) .
W3 O38 2.345(19) .
W3 O41 1.92(2) .
W3 O51 1.91(2) .
W4 O4 1.73(2) .
W4 O22 2.351(18) .
W4 O26 1.891(18) .
W4 O32 1.93(2) .
W4 O40 2.03(2) .
W4 O44 1.80(2) .
W5 O5 1.66(2) .
W5 O20 2.01(2) .
W5 O26 1.874(18) .
W5 O27 1.906(19) .
W5 O42 1.78(2) .
W5 O48 2.37(2) .
W6 O6 1.69(2) .
W6 O23 1.91(2) .
W6 O27 1.904(19) .
W6 O41 1.90(2) .
W6 O48 2.38(2) .
W6 O58 1.89(2) .
W7 O7 1.71(3) .
W7 O25 2.364(19) .
W7 O34 1.97(2) .
W7 O47 1.81(2) .
W7 O58 1.91(2) .
W7 O59 1.89(2) .
W8 O8 1.75(2) .
W8 O24 1.99(2) .
W8 O25 2.318(19) .
W8 O52 1.918(19) .
W8 O53 1.78(2) .
W8 O59 1.93(2) .
W9 O9 1.71(3) .
W9 O22 2.333(18) .
W9 O32 1.90(2) .
W9 O35 1.85(2) .
W9 O36 1.93(2) .
W9 O52 1.868(19) .
W10 O10 1.72(2) .
W10 O28 1.90(2) .
W10 O33 1.87(2) .
W10 O35 1.96(2) .
W10 O37 1.846(19) .
W10 O39 2.306(18) .
W11 O11 1.71(2) .
W11 O21 1.747(19) .
W11 O29 1.901(18) .
W11 O37 2.010(19) .
W11 O39 2.359(19) .
W11 O44 2.08(2) .
W12 O12 1.73(3) .
W12 O29 1.879(18) .
W12 O42 2.10(2) .
W12 O43 1.941(19) .
W12 O45 2.342(17) .
W12 O56 1.74(2) .
W13 O13 1.74(2) .
W13 O23 1.90(2) .
W13 O43 1.875(19) .
W13 O45 2.318(17) .
W13 O54 1.90(2) .
W13 O55 1.90(2) .
W14 O14 1.72(3) .
W14 O30 1.89(2) .
W14 O47 2.04(2) .
W14 O49 1.79(2) .
W14 O55 1.89(2) .
W14 O60 2.39(2) .
W15 O15 1.74(3) .
W15 O30 1.96(2) .
W15 O31 1.81(2) .
W15 O33 1.93(2) .
W15 O53 2.04(2) .
W15 O60 2.33(2) .
W16 O16 1.71(2) .
W16 O49 2.11(2) .
W16 O50 1.90(2) .
W16 O54 1.91(2) .
W16 O57 1.75(2) .
W16 O61 2.252(18) .
W17 O17 1.75(3) .
W17 O28 1.93(2) .
W17 O31 2.09(2) .
W17 O46 1.75(2) .
W17 O50 1.91(2) .
W17 O61 2.274(18) .
La1 O21 2.491(19) .
La1 O21 2.491(19) 7_665
La1 O46 2.54(2) .
La1 O46 2.54(2) 7_665
La1 O56 2.49(2) .
La1 O56 2.49(2) 7_665
La1 O57 2.54(2) .
La1 O57 2.54(2) 7_665
P1 O22 1.534(19) .
P1 O25 1.55(2) .
P1 O38 1.61(2) .
P1 O48 1.50(2) .
P2 O39 1.527(19) .
P2 O45 1.541(18) .
P2 O60 1.52(2) .
P2 O61 1.581(19) .
N1 C1 1.501(19) .
N1 C2 1.489(19) .
N1 C3 1.492(19) .
N1 C4 1.490(19) .
N2 C5 1.490(19) .
N2 C6 1.497(19) .
N2 C7 1.487(19) .
N2 C8 1.496(19) .
N3 C9 1.496(19) 2_754
N3 C9 1.496(19) .
N3 C10 1.491(19) .
N3 C10 1.491(19) 2_754
N4 C11 1.495(19) .
N4 C12 1.500(19) .
N4 C13 1.494(19) .
N4 C14 1.511(19) .
N5 C15 1.485(19) .
N5 C16 1.497(19) .
N5 C17 1.490(19) .
N5 C18 1.500(19) .
C1 H1A 0.9600 .
C1 H1B 0.9600 .
C1 H1C 0.9600 .
C2 H2A 0.9600 .
C2 H2B 0.9600 .
C2 H2C 0.9600 .
C3 H3A 0.9600 .
C3 H3B 0.9600 .
C3 H3C 0.9600 .
C4 H4A 0.9600 .
C4 H4B 0.9600 .
C4 H4C 0.9600 .
C5 H5A 0.9600 .
C5 H5B 0.9600 .
C5 H5C 0.9600 .
C6 H6A 0.9600 .
C6 H6B 0.9600 .
C6 H6C 0.9600 .
C7 H7A 0.9600 .
C7 H7B 0.9600 .
C7 H7C 0.9600 .
C8 H8A 0.9600 .
C8 H8B 0.9600 .
C8 H8C 0.9600 .
C9 H9A 0.9600 .
C9 H9B 0.9600 .
C9 H9C 0.9600 .
C10 H10A 0.9600 .
C10 H10B 0.9600 .
C10 H10C 0.9600 .
C11 H11A 0.9600 .
C11 H11B 0.9600 .
C11 H11C 0.9600 .
C12 H12A 0.9600 .
C12 H12B 0.9600 .
C12 H12C 0.9600 .
C13 H13A 0.9600 .
C13 H13B 0.9600 .
C13 H13C 0.9600 .
C14 H14A 0.9600 .
C14 H14B 0.9600 .
C14 H14C 0.9600 .
C15 H15A 0.9600 .
C15 H15B 0.9600 .
C15 H15C 0.9600 .
C16 H16A 0.9600 .
C16 H16B 0.9600 .
C16 H16C 0.9600 .
C17 H17A 0.9600 .
C17 H17B 0.9600 .
C17 H17C 0.9600 .
C18 H18A 0.9600 .
C18 H18B 0.9600 .
C18 H18C 0.9600 .
